data_7108874
loop_
_publ_author_name
'Holger Braunschweig'
'Thomas Herbst'
'Krzysztof Radacki'
'Christopher W. Tate'
'Alfredo Vargas'

_publ_section_title
;
 Cyclic (amino)(imino)carbene complexes by borylene transfer to
 isocyanides
;
_journal_issue 17
_journal_name_full 'Chemical communications (Cambridge, England)'
_journal_page_first 1702
_journal_page_last 1704
_journal_paper_doi 10.1039/c3cc38379b
_journal_volume 49
_journal_year 2013
_chemical_formula_moiety 'C31 H40 B Cr N3 O5 Si2'
_chemical_formula_sum 'C31 H40 B Cr N3 O5 Si2'
_chemical_formula_weight 653.65
_chemical_name_common
;
?
;
_chemical_name_systematic
;
?
;
_space_group_IT_number 4
_symmetry_cell_setting monoclinic
_symmetry_space_group_name_Hall 'P 2yb'
_symmetry_space_group_name_H-M 'P 1 21 1'
_atom_sites_solution_hydrogens geom
_atom_sites_solution_primary direct
_atom_sites_solution_secondary difmap
_audit_creation_method SHELXL-97
_cell_angle_alpha 90.00
_cell_angle_beta 114.527(3)
_cell_angle_gamma 90.00
_cell_formula_units_Z 2
_cell_length_a 9.0326(6)
_cell_length_b 22.2434(14)
_cell_length_c 9.4427(6)
_cell_measurement_reflns_used 7920
_cell_measurement_temperature 100(2)
_cell_measurement_theta_max 29.80
_cell_measurement_theta_min 2.48
_cell_volume 1726.0(2)
_computing_cell_refinement 'Saint+ ver. 7.68A (Bruker AXS)'
_computing_data_collection 'APEX2 ver. 2010.3 (Bruker AXS)'
_computing_data_reduction 'Saint+ ver. 7.68A (Bruker AXS)'
_computing_molecular_graphics 'XP ver. 5.1 (Bruker AXS, 1998)'
_computing_publication_material 'SHELXL-97 (Sheldrick, 2008)'
_computing_structure_refinement 'SHELXL-97 (Sheldrick, 1997)'
_computing_structure_solution 'SHELXS-97 (Sheldrick, 1990)'
_diffrn_ambient_temperature 100(2)
_diffrn_detector_area_resol_mean 8.333
_diffrn_measured_fraction_theta_full 1.000
_diffrn_measured_fraction_theta_max 0.950
_diffrn_measurement_device_type 'Bruker X8-APEX II'
_diffrn_measurement_method '\f and \w scans'
_diffrn_radiation_monochromator 'multi-layer mirror'
_diffrn_radiation_source 'rotating anode'
_diffrn_radiation_type MoK\a
_diffrn_radiation_wavelength 0.71073
_diffrn_reflns_av_R_equivalents 0.0372
_diffrn_reflns_av_sigmaI/netI 0.0358
_diffrn_reflns_limit_h_max 12
_diffrn_reflns_limit_h_min -12
_diffrn_reflns_limit_k_max 31
_diffrn_reflns_limit_k_min -31
_diffrn_reflns_limit_l_max 13
_diffrn_reflns_limit_l_min -13
_diffrn_reflns_number 48853
_diffrn_reflns_theta_full 26.00
_diffrn_reflns_theta_max 30.51
_diffrn_reflns_theta_min 1.83
_exptl_absorpt_coefficient_mu 0.441
_exptl_absorpt_correction_T_max 0.7461
_exptl_absorpt_correction_T_min 0.6168
_exptl_absorpt_correction_type multi-scan
_exptl_absorpt_process_details 'Sadabs 2008/1 (Bruker 2008)'
_exptl_crystal_colour brown
_exptl_crystal_density_diffrn 1.258
_exptl_crystal_density_method 'not measured'
_exptl_crystal_description plate
_exptl_crystal_F_000 688
_exptl_crystal_size_max 0.21
_exptl_crystal_size_mid 0.20
_exptl_crystal_size_min 0.06
_refine_diff_density_max 0.295
_refine_diff_density_min -0.215
_refine_diff_density_rms 0.046
_refine_ls_abs_structure_details 'Flack H D (1983), Acta Cryst. A39, 876-881'
_refine_ls_abs_structure_Flack -0.005(9)
_refine_ls_extinction_method none
_refine_ls_goodness_of_fit_ref 1.028
_refine_ls_hydrogen_treatment constr
_refine_ls_matrix_type full
_refine_ls_number_parameters 400
_refine_ls_number_reflns 9441
_refine_ls_number_restraints 1
_refine_ls_restrained_S_all 1.028
_refine_ls_R_factor_all 0.0334
_refine_ls_R_factor_gt 0.0285
_refine_ls_shift/su_max 0.001
_refine_ls_shift/su_mean 0.000
_refine_ls_structure_factor_coef Fsqd
_refine_ls_weighting_details 'calc w=1/[\s^2^(Fo^2^)+(0.0403P)^2^+0.1008P] where P=(Fo^2^+2Fc^2^)/3'
_refine_ls_weighting_scheme calc
_refine_ls_wR_factor_gt 0.0692
_refine_ls_wR_factor_ref 0.0710
_reflns_number_gt 8677
_reflns_number_total 9441
_reflns_threshold_expression >2sigma(I)
_cod_data_source_file c3cc38379b.txt
_cod_data_source_block 4
_cod_depositor_comments
;
The following automatic conversions were performed:

'_symmetry_cell_setting' value 'Monoclinic' changed to 'monoclinic'
according to
/usr/data/users/saulius/automatic-downloads/retrospective/RSC/lib/dictionaries/cif_core.dic
dictionary named 'cif_core.dic' version 2.4.2 from 2011-04-26.

Automatic conversion script
Id: cif_fix_values 2281 2013-09-26 08:29:07Z andrius 
;
_cod_original_cell_volume 1725.99(19)
_cod_original_sg_symbol_H-M P2(1)
_cod_database_code 7108874

loop_
_symmetry_equiv_pos_as_xyz
'x, y, z'
'-x, y+1/2, -z'

loop_
_atom_site_label
_atom_site_type_symbol
_atom_site_fract_x
_atom_site_fract_y
_atom_site_fract_z
_atom_site_U_iso_or_equiv
_atom_site_adp_type
_atom_site_occupancy
_atom_site_symmetry_multiplicity
_atom_site_calc_flag
_atom_site_refinement_flags
Cr1 Cr 1.14555(3) 0.462070(10) 0.69121(2) 0.01601(6) Uani 1 1 d .
C1 C 1.31123(19) 0.40409(7) 0.76972(18) 0.0200(3) Uani 1 1 d .
O1 O 1.41526(15) 0.36959(5) 0.81581(15) 0.0282(3) Uani 1 1 d .
C2 C 1.12942(18) 0.47272(6) 0.88476(18) 0.0217(3) Uani 1 1 d .
O2 O 1.11760(16) 0.48061(6) 0.99873(14) 0.0326(3) Uani 1 1 d .
C3 C 1.32101(19) 0.51857(7) 0.76434(18) 0.0181(3) Uani 1 1 d .
O3 O 1.43894(14) 0.54583(5) 0.81750(14) 0.0236(2) Uani 1 1 d .
C4 C 0.99222(19) 0.39764(7) 0.6348(2) 0.0238(3) Uani 1 1 d .
O4 O 0.91428(15) 0.35535(5) 0.60813(17) 0.0362(3) Uani 1 1 d .
C5 C 1.14871(18) 0.45725(8) 0.49111(18) 0.0245(3) Uani 1 1 d .
O5 O 1.14977(15) 0.45383(7) 0.37088(14) 0.0401(3) Uani 1 1 d .
C1_1 C 0.98098(18) 0.52889(6) 0.61160(17) 0.0150(3) Uani 1 1 d .
N2_1 N 0.81992(14) 0.53485(5) 0.51358(14) 0.0150(2) Uani 1 1 d .
C3_1 C 0.71046(17) 0.48714(6) 0.43422(17) 0.0168(3) Uani 1 1 d .
C4_1 C 0.67540(18) 0.47613(6) 0.27880(17) 0.0194(3) Uani 1 1 d .
C5_1 C 0.56331(19) 0.43059(7) 0.20354(19) 0.0249(3) Uani 1 1 d .
H5_1 H 0.5378 0.4223 0.0973 0.030 Uiso 1 1 calc R
C6_1 C 0.48877(19) 0.39747(7) 0.2789(2) 0.0262(3) Uani 1 1 d .
C7_1 C 0.52844(19) 0.40929(7) 0.4354(2) 0.0243(3) Uani 1 1 d .
H7_1 H 0.4787 0.3862 0.4885 0.029 Uiso 1 1 calc R
C8_1 C 0.63886(17) 0.45396(7) 0.51586(17) 0.0192(3) Uani 1 1 d .
C9_1 C 0.7538(2) 0.51201(7) 0.19214(18) 0.0234(3) Uani 1 1 d .
H9A_1 H 0.7291 0.5548 0.1952 0.035 Uiso 1 1 calc R
H9B_1 H 0.7110 0.4985 0.0837 0.035 Uiso 1 1 calc R
H9C_1 H 0.8719 0.5060 0.2414 0.035 Uiso 1 1 calc R
C10_1 C 0.3638(2) 0.34975(8) 0.1938(2) 0.0369(4) Uani 1 1 d .
H10A_1 H 0.3940 0.3118 0.2517 0.055 Uiso 1 1 calc R
H10B_1 H 0.3598 0.3440 0.0894 0.055 Uiso 1 1 calc R
H10C_1 H 0.2566 0.3626 0.1852 0.055 Uiso 1 1 calc R
C11_1 C 0.67997(18) 0.46587(8) 0.68520(17) 0.0231(3) Uani 1 1 d .
H11A_1 H 0.7908 0.4519 0.7488 0.035 Uiso 1 1 calc R
H11B_1 H 0.6031 0.4444 0.7157 0.035 Uiso 1 1 calc R
H11C_1 H 0.6728 0.5091 0.7012 0.035 Uiso 1 1 calc R
C1_2 C 0.99755(17) 0.59562(6) 0.64797(16) 0.0151(3) Uani 1 1 d .
N2_2 N 1.11501(15) 0.61849(5) 0.76243(14) 0.0162(2) Uani 1 1 d .
C3_2 C 1.10874(17) 0.67856(6) 0.81072(16) 0.0167(3) Uani 1 1 d .
C4_2 C 0.99690(18) 0.69390(7) 0.87349(17) 0.0202(3) Uani 1 1 d .
C5_2 C 1.0063(2) 0.75139(8) 0.93525(18) 0.0248(3) Uani 1 1 d .
H5_2 H 0.9333 0.7620 0.9801 0.030 Uiso 1 1 calc R
C6_2 C 1.1185(2) 0.79359(7) 0.93347(19) 0.0260(3) Uani 1 1 d .
C7_2 C 1.2275(2) 0.77702(7) 0.87214(19) 0.0243(3) Uani 1 1 d .
H7_2 H 1.3044 0.8057 0.8697 0.029 Uiso 1 1 calc R
C8_2 C 1.22783(18) 0.71925(7) 0.81361(17) 0.0197(3) Uani 1 1 d .
C9_2 C 0.8757(2) 0.64927(8) 0.8824(2) 0.0302(4) Uani 1 1 d .
H9A_2 H 0.7855 0.6450 0.7794 0.045 Uiso 1 1 calc R
H9B_2 H 0.8338 0.6635 0.9569 0.045 Uiso 1 1 calc R
H9C_2 H 0.9290 0.6102 0.9165 0.045 Uiso 1 1 calc R
C10_2 C 1.1234(2) 0.85600(9) 0.9977(3) 0.0425(5) Uani 1 1 d .
H10A_2 H 1.2363 0.8702 1.0457 0.064 Uiso 1 1 calc R
H10B_2 H 1.0787 0.8551 1.0761 0.064 Uiso 1 1 calc R
H10C_2 H 1.0585 0.8832 0.9131 0.064 Uiso 1 1 calc R
C11_2 C 1.35427(19) 0.70200(8) 0.7575(2) 0.0253(3) Uani 1 1 d .
H11A_2 H 1.3097 0.7065 0.6441 0.038 Uiso 1 1 calc R
H11B_2 H 1.3864 0.6601 0.7854 0.038 Uiso 1 1 calc R
H11C_2 H 1.4495 0.7281 0.8061 0.038 Uiso 1 1 calc R
B1 B 0.81540(19) 0.60264(7) 0.51309(18) 0.0155(3) Uani 1 1 d .
N1 N 0.70491(14) 0.64493(5) 0.41818(13) 0.0151(2) Uani 1 1 d .
Si1_3 Si 0.48846(5) 0.638805(18) 0.34451(5) 0.01778(9) Uani 1 1 d .
C1_3 C 0.43362(19) 0.59179(7) 0.47803(19) 0.0246(3) Uani 1 1 d .
H1A_3 H 0.4572 0.5495 0.4665 0.037 Uiso 1 1 calc R
H1B_3 H 0.3174 0.5964 0.4524 0.037 Uiso 1 1 calc R
H1C_3 H 0.4973 0.6046 0.5857 0.037 Uiso 1 1 calc R
C2_3 C 0.39700(19) 0.60510(8) 0.14706(18) 0.0270(3) Uani 1 1 d .
H2A_3 H 0.4333 0.6274 0.0778 0.040 Uiso 1 1 calc R
H2B_3 H 0.2781 0.6070 0.1066 0.040 Uiso 1 1 calc R
H2C_3 H 0.4313 0.5630 0.1526 0.040 Uiso 1 1 calc R
C3_3 C 0.4026(2) 0.71492(7) 0.3433(2) 0.0270(3) Uani 1 1 d .
H3A_3 H 0.4470 0.7310 0.4495 0.041 Uiso 1 1 calc R
H3B_3 H 0.2838 0.7122 0.3034 0.041 Uiso 1 1 calc R
H3C_3 H 0.4317 0.7417 0.2764 0.041 Uiso 1 1 calc R
Si1_4 Si 0.79077(5) 0.709436(17) 0.36840(5) 0.01668(8) Uani 1 1 d .
C1_4 C 0.66927(19) 0.72672(7) 0.15779(17) 0.0217(3) Uani 1 1 d .
H1A_4 H 0.6576 0.6902 0.0960 0.033 Uiso 1 1 calc R
H1B_4 H 0.7252 0.7577 0.1244 0.033 Uiso 1 1 calc R
H1C_4 H 0.5613 0.7414 0.1426 0.033 Uiso 1 1 calc R
C2_4 C 0.8020(2) 0.77393(7) 0.49690(19) 0.0248(3) Uani 1 1 d .
H2A_4 H 0.6918 0.7856 0.4817 0.037 Uiso 1 1 calc R
H2B_4 H 0.8554 0.8079 0.4712 0.037 Uiso 1 1 calc R
H2C_4 H 0.8647 0.7623 0.6057 0.037 Uiso 1 1 calc R
C3_4 C 0.99624(19) 0.68971(8) 0.3807(2) 0.0261(3) Uani 1 1 d .
H3A_4 H 1.0669 0.6778 0.4875 0.039 Uiso 1 1 calc R
H3B_4 H 1.0432 0.7247 0.3511 0.039 Uiso 1 1 calc R
H3C_4 H 0.9867 0.6563 0.3098 0.039 Uiso 1 1 calc R

loop_
_atom_site_aniso_label
_atom_site_aniso_U_11
_atom_site_aniso_U_22
_atom_site_aniso_U_33
_atom_site_aniso_U_23
_atom_site_aniso_U_13
_atom_site_aniso_U_12
Cr1 0.01589(11) 0.01328(10) 0.01757(11) -0.00001(9) 0.00565(9) 0.00225(9)
C1 0.0213(8) 0.0170(7) 0.0200(8) -0.0018(6) 0.0069(6) -0.0022(6)
O1 0.0243(6) 0.0200(6) 0.0347(7) 0.0015(5) 0.0068(5) 0.0076(5)
C2 0.0211(7) 0.0155(8) 0.0262(8) 0.0017(6) 0.0076(6) -0.0003(6)
O2 0.0406(7) 0.0359(7) 0.0258(6) -0.0017(5) 0.0183(6) -0.0057(5)
C3 0.0204(8) 0.0171(7) 0.0177(7) 0.0028(6) 0.0089(6) 0.0058(6)
O3 0.0206(6) 0.0227(6) 0.0280(6) 0.0001(5) 0.0106(5) 0.0005(5)
C4 0.0206(8) 0.0197(8) 0.0305(9) -0.0019(7) 0.0099(7) 0.0055(7)
O4 0.0280(6) 0.0194(6) 0.0611(9) -0.0074(6) 0.0183(6) -0.0022(5)
C5 0.0198(7) 0.0247(8) 0.0264(8) -0.0031(7) 0.0069(6) 0.0038(7)
O5 0.0373(7) 0.0609(9) 0.0229(6) -0.0006(6) 0.0132(5) 0.0137(7)
C1_1 0.0182(7) 0.0142(7) 0.0138(6) 0.0005(5) 0.0077(6) -0.0004(5)
N2_1 0.0152(6) 0.0136(6) 0.0159(6) 0.0001(5) 0.0061(5) -0.0004(5)
C3_1 0.0141(6) 0.0139(6) 0.0194(7) 0.0006(5) 0.0039(6) 0.0014(5)
C4_1 0.0165(7) 0.0182(7) 0.0209(7) -0.0011(5) 0.0053(6) 0.0029(5)
C5_1 0.0206(8) 0.0225(8) 0.0247(8) -0.0045(6) 0.0026(7) 0.0020(6)
C6_1 0.0169(7) 0.0168(7) 0.0372(9) -0.0047(7) 0.0035(7) -0.0008(6)
C7_1 0.0176(7) 0.0178(7) 0.0370(9) 0.0032(7) 0.0109(7) 0.0013(6)
C8_1 0.0149(6) 0.0154(7) 0.0258(7) 0.0019(6) 0.0069(6) 0.0024(6)
C9_1 0.0242(8) 0.0265(8) 0.0175(7) -0.0003(6) 0.0067(6) -0.0011(6)
C10_1 0.0267(9) 0.0243(8) 0.0485(11) -0.0095(8) 0.0044(8) -0.0066(7)
C11_1 0.0239(7) 0.0217(7) 0.0266(7) 0.0061(7) 0.0133(6) 0.0032(7)
C1_2 0.0166(7) 0.0140(6) 0.0168(6) 0.0004(5) 0.0090(6) 0.0011(5)
N2_2 0.0176(6) 0.0148(5) 0.0166(6) -0.0008(5) 0.0074(5) 0.0008(5)
C3_2 0.0176(7) 0.0158(6) 0.0132(6) -0.0005(5) 0.0028(6) 0.0018(5)
C4_2 0.0183(7) 0.0218(7) 0.0190(7) -0.0013(6) 0.0064(6) 0.0036(6)
C5_2 0.0248(8) 0.0272(8) 0.0212(8) -0.0054(6) 0.0084(7) 0.0071(7)
C6_2 0.0252(8) 0.0191(7) 0.0248(8) -0.0078(6) 0.0015(7) 0.0049(6)
C7_2 0.0235(8) 0.0181(7) 0.0255(8) -0.0041(6) 0.0043(7) -0.0027(6)
C8_2 0.0189(7) 0.0183(7) 0.0179(7) -0.0016(6) 0.0035(6) 0.0010(6)
C9_2 0.0311(9) 0.0324(9) 0.0355(9) -0.0070(8) 0.0222(8) -0.0035(7)
C10_2 0.0374(10) 0.0277(9) 0.0588(13) -0.0221(9) 0.0164(10) -0.0011(8)
C11_2 0.0231(8) 0.0249(8) 0.0289(8) -0.0084(7) 0.0117(7) -0.0075(7)
B1 0.0173(7) 0.0157(7) 0.0158(7) -0.0004(6) 0.0091(6) -0.0009(6)
N1 0.0134(5) 0.0156(5) 0.0161(6) 0.0009(5) 0.0058(5) -0.0013(5)
Si1_3 0.01414(18) 0.01922(19) 0.0191(2) 0.00384(16) 0.00598(16) 0.00224(16)
C1_3 0.0212(7) 0.0255(8) 0.0318(8) 0.0078(7) 0.0155(7) 0.0038(6)
C2_3 0.0222(8) 0.0299(9) 0.0215(8) 0.0015(7) 0.0018(7) -0.0009(7)
C3_3 0.0242(8) 0.0251(8) 0.0366(9) 0.0078(7) 0.0175(7) 0.0078(7)
Si1_4 0.01724(18) 0.01635(18) 0.01731(19) 0.00313(15) 0.00802(15) 0.00136(16)
C1_4 0.0230(7) 0.0252(8) 0.0194(7) 0.0048(6) 0.0112(6) 0.0039(6)
C2_4 0.0305(9) 0.0186(7) 0.0230(8) 0.0002(6) 0.0089(7) -0.0035(6)
C3_4 0.0194(7) 0.0302(8) 0.0302(9) 0.0099(7) 0.0118(7) 0.0020(6)

loop_
_atom_type_symbol
_atom_type_description
_atom_type_scat_dispersion_real
_atom_type_scat_dispersion_imag
_atom_type_scat_source
C C 0.0033 0.0016 'International Tables Vol C Tables 4.2.6.8 and 6.1.1.4'
H H 0.0000 0.0000 'International Tables Vol C Tables 4.2.6.8 and 6.1.1.4'
B B 0.0013 0.0007 'International Tables Vol C Tables 4.2.6.8 and 6.1.1.4'
N N 0.0061 0.0033 'International Tables Vol C Tables 4.2.6.8 and 6.1.1.4'
O O 0.0106 0.0060 'International Tables Vol C Tables 4.2.6.8 and 6.1.1.4'
Si Si 0.0817 0.0704 'International Tables Vol C Tables 4.2.6.8 and 6.1.1.4'
Cr Cr 0.3209 0.6236 'International Tables Vol C Tables 4.2.6.8 and 6.1.1.4'

loop_
_geom_angle_atom_site_label_1
_geom_angle_atom_site_label_2
_geom_angle_atom_site_label_3
_geom_angle
C1 Cr1 C5 90.88(7)
C1 Cr1 C2 94.15(7)
C5 Cr1 C2 174.94(7)
C1 Cr1 C4 87.80(7)
C5 Cr1 C4 89.37(7)
C2 Cr1 C4 91.46(7)
C1 Cr1 C3 84.47(6)
C5 Cr1 C3 92.50(7)
C2 Cr1 C3 87.36(6)
C4 Cr1 C3 172.07(7)
C1 Cr1 C1_1 175.75(7)
C5 Cr1 C1_1 89.08(6)
C2 Cr1 C1_1 85.86(6)
C4 Cr1 C1_1 96.45(6)
C3 Cr1 C1_1 91.29(6)
O1 C1 Cr1 177.92(14)
O2 C2 Cr1 178.04(14)
O3 C3 Cr1 170.75(13)
O4 C4 Cr1 172.90(14)
O5 C5 Cr1 179.31(17)
N2_1 C1_1 C1_2 92.04(11)
N2_1 C1_1 Cr1 137.45(11)
C1_2 C1_1 Cr1 130.50(10)
C1_1 N2_1 C3_1 126.26(12)
C1_1 N2_1 B1 96.82(11)
C3_1 N2_1 B1 136.66(12)
C4_1 C3_1 C8_1 122.18(13)
C4_1 C3_1 N2_1 119.26(13)
C8_1 C3_1 N2_1 118.53(12)
C3_1 C4_1 C5_1 117.63(14)
C3_1 C4_1 C9_1 121.73(13)
C5_1 C4_1 C9_1 120.63(14)
C6_1 C5_1 C4_1 122.00(15)
C6_1 C5_1 H5_1 119.0
C4_1 C5_1 H5_1 119.0
C5_1 C6_1 C7_1 118.76(15)
C5_1 C6_1 C10_1 121.11(17)
C7_1 C6_1 C10_1 120.12(16)
C8_1 C7_1 C6_1 121.65(15)
C8_1 C7_1 H7_1 119.2
C6_1 C7_1 H7_1 119.2
C7_1 C8_1 C3_1 117.76(14)
C7_1 C8_1 C11_1 120.68(14)
C3_1 C8_1 C11_1 121.56(13)
C4_1 C9_1 H9A_1 109.5
C4_1 C9_1 H9B_1 109.5
H9A_1 C9_1 H9B_1 109.5
C4_1 C9_1 H9C_1 109.5
H9A_1 C9_1 H9C_1 109.5
H9B_1 C9_1 H9C_1 109.5
C6_1 C10_1 H10A_1 109.5
C6_1 C10_1 H10B_1 109.5
H10A_1 C10_1 H10B_1 109.5
C6_1 C10_1 H10C_1 109.5
H10A_1 C10_1 H10C_1 109.5
H10B_1 C10_1 H10C_1 109.5
C8_1 C11_1 H11A_1 109.5
C8_1 C11_1 H11B_1 109.5
H11A_1 C11_1 H11B_1 109.5
C8_1 C11_1 H11C_1 109.5
H11A_1 C11_1 H11C_1 109.5
H11B_1 C11_1 H11C_1 109.5
N2_2 C1_2 C1_1 123.77(13)
N2_2 C1_2 B1 148.48(13)
C1_1 C1_2 B1 86.77(11)
C1_2 N2_2 C3_2 121.43(12)
C8_2 C3_2 C4_2 121.03(13)
C8_2 C3_2 N2_2 118.85(13)
C4_2 C3_2 N2_2 119.60(13)
C5_2 C4_2 C3_2 117.94(14)
C5_2 C4_2 C9_2 120.09(14)
C3_2 C4_2 C9_2 121.90(14)
C6_2 C5_2 C4_2 122.28(14)
C6_2 C5_2 H5_2 118.9
C4_2 C5_2 H5_2 118.9
C7_2 C6_2 C5_2 118.39(14)
C7_2 C6_2 C10_2 120.42(16)
C5_2 C6_2 C10_2 121.19(16)
C6_2 C7_2 C8_2 121.90(15)
C6_2 C7_2 H7_2 119.1
C8_2 C7_2 H7_2 119.1
C3_2 C8_2 C7_2 118.35(14)
C3_2 C8_2 C11_2 121.47(13)
C7_2 C8_2 C11_2 120.18(14)
C4_2 C9_2 H9A_2 109.5
C4_2 C9_2 H9B_2 109.5
H9A_2 C9_2 H9B_2 109.5
C4_2 C9_2 H9C_2 109.5
H9A_2 C9_2 H9C_2 109.5
H9B_2 C9_2 H9C_2 109.5
C6_2 C10_2 H10A_2 109.5
C6_2 C10_2 H10B_2 109.5
H10A_2 C10_2 H10B_2 109.5
C6_2 C10_2 H10C_2 109.5
H10A_2 C10_2 H10C_2 109.5
H10B_2 C10_2 H10C_2 109.5
C8_2 C11_2 H11A_2 109.5
C8_2 C11_2 H11B_2 109.5
H11A_2 C11_2 H11B_2 109.5
C8_2 C11_2 H11C_2 109.5
H11A_2 C11_2 H11C_2 109.5
H11B_2 C11_2 H11C_2 109.5
N1 B1 N2_1 133.48(14)
N1 B1 C1_2 142.64(13)
N2_1 B1 C1_2 83.32(10)
B1 N1 Si1_4 116.02(10)
B1 N1 Si1_3 125.06(10)
Si1_4 N1 Si1_3 118.92(7)
N1 Si1_3 C2_3 112.38(7)
N1 Si1_3 C1_3 109.61(6)
C2_3 Si1_3 C1_3 108.77(8)
N1 Si1_3 C3_3 108.60(7)
C2_3 Si1_3 C3_3 110.55(8)
C1_3 Si1_3 C3_3 106.77(7)
Si1_3 C1_3 H1A_3 109.5
Si1_3 C1_3 H1B_3 109.5
H1A_3 C1_3 H1B_3 109.5
Si1_3 C1_3 H1C_3 109.5
H1A_3 C1_3 H1C_3 109.5
H1B_3 C1_3 H1C_3 109.5
Si1_3 C2_3 H2A_3 109.5
Si1_3 C2_3 H2B_3 109.5
H2A_3 C2_3 H2B_3 109.5
Si1_3 C2_3 H2C_3 109.5
H2A_3 C2_3 H2C_3 109.5
H2B_3 C2_3 H2C_3 109.5
Si1_3 C3_3 H3A_3 109.5
Si1_3 C3_3 H3B_3 109.5
H3A_3 C3_3 H3B_3 109.5
Si1_3 C3_3 H3C_3 109.5
H3A_3 C3_3 H3C_3 109.5
H3B_3 C3_3 H3C_3 109.5
N1 Si1_4 C2_4 111.18(6)
N1 Si1_4 C3_4 108.96(7)
C2_4 Si1_4 C3_4 111.05(8)
N1 Si1_4 C1_4 108.56(6)
C2_4 Si1_4 C1_4 112.67(7)
C3_4 Si1_4 C1_4 104.14(7)
Si1_4 C1_4 H1A_4 109.5
Si1_4 C1_4 H1B_4 109.5
H1A_4 C1_4 H1B_4 109.5
Si1_4 C1_4 H1C_4 109.5
H1A_4 C1_4 H1C_4 109.5
H1B_4 C1_4 H1C_4 109.5
Si1_4 C2_4 H2A_4 109.5
Si1_4 C2_4 H2B_4 109.5
H2A_4 C2_4 H2B_4 109.5
Si1_4 C2_4 H2C_4 109.5
H2A_4 C2_4 H2C_4 109.5
H2B_4 C2_4 H2C_4 109.5
Si1_4 C3_4 H3A_4 109.5
Si1_4 C3_4 H3B_4 109.5
H3A_4 C3_4 H3B_4 109.5
Si1_4 C3_4 H3C_4 109.5
H3A_4 C3_4 H3C_4 109.5
H3B_4 C3_4 H3C_4 109.5

loop_
_geom_bond_atom_site_label_1
_geom_bond_atom_site_label_2
_geom_bond_distance
Cr1 C1 1.8792(16)
Cr1 C5 1.9045(16)
Cr1 C2 1.9075(16)
Cr1 C4 1.9088(17)
Cr1 C3 1.9129(16)
Cr1 C1_1 2.0139(15)
C1 O1 1.150(2)
C2 O2 1.1384(19)
C3 O3 1.1448(19)
C4 O4 1.139(2)
C5 O5 1.1419(19)
C1_1 N2_1 1.3685(19)
C1_1 C1_2 1.517(2)
N2_1 C3_1 1.4318(18)
N2_1 B1 1.508(2)
C3_1 C4_1 1.389(2)
C3_1 C8_1 1.404(2)
C4_1 C5_1 1.400(2)
C4_1 C9_1 1.513(2)
C5_1 C6_1 1.379(2)
C5_1 H5_1 0.9500
C6_1 C7_1 1.394(2)
C6_1 C10_1 1.515(2)
C7_1 C8_1 1.389(2)
C7_1 H7_1 0.9500
C8_1 C11_1 1.507(2)
C9_1 H9A_1 0.9800
C9_1 H9B_1 0.9800
C9_1 H9C_1 0.9800
C10_1 H10A_1 0.9800
C10_1 H10B_1 0.9800
C10_1 H10C_1 0.9800
C11_1 H11A_1 0.9800
C11_1 H11B_1 0.9800
C11_1 H11C_1 0.9800
C1_2 N2_2 1.2651(19)
C1_2 B1 1.617(2)
N2_2 C3_2 1.4206(18)
C3_2 C8_2 1.397(2)
C3_2 C4_2 1.409(2)
C4_2 C5_2 1.393(2)
C4_2 C9_2 1.506(2)
C5_2 C6_2 1.387(2)
C5_2 H5_2 0.9500
C6_2 C7_2 1.383(2)
C6_2 C10_2 1.508(2)
C7_2 C8_2 1.399(2)
C7_2 H7_2 0.9500
C8_2 C11_2 1.495(2)
C9_2 H9A_2 0.9800
C9_2 H9B_2 0.9800
C9_2 H9C_2 0.9800
C10_2 H10A_2 0.9800
C10_2 H10B_2 0.9800
C10_2 H10C_2 0.9800
C11_2 H11A_2 0.9800
C11_2 H11B_2 0.9800
C11_2 H11C_2 0.9800
B1 N1 1.393(2)
N1 Si1_4 1.7843(12)
N1 Si1_3 1.7876(12)
Si1_3 C2_3 1.8552(17)
Si1_3 C1_3 1.8567(15)
Si1_3 C3_3 1.8605(16)
C1_3 H1A_3 0.9800
C1_3 H1B_3 0.9800
C1_3 H1C_3 0.9800
C2_3 H2A_3 0.9800
C2_3 H2B_3 0.9800
C2_3 H2C_3 0.9800
C3_3 H3A_3 0.9800
C3_3 H3B_3 0.9800
C3_3 H3C_3 0.9800
Si1_4 C2_4 1.8543(16)
Si1_4 C3_4 1.8633(16)
Si1_4 C1_4 1.8696(15)
C1_4 H1A_4 0.9800
C1_4 H1B_4 0.9800
C1_4 H1C_4 0.9800
C2_4 H2A_4 0.9800
C2_4 H2B_4 0.9800
C2_4 H2C_4 0.9800
C3_4 H3A_4 0.9800
C3_4 H3B_4 0.9800
C3_4 H3C_4 0.9800

loop_
_geom_torsion_atom_site_label_1
_geom_torsion_atom_site_label_2
_geom_torsion_atom_site_label_3
_geom_torsion_atom_site_label_4
_geom_torsion
C5 Cr1 C1_1 N2_1 72.43(16)
C2 Cr1 C1_1 N2_1 -107.83(16)
C4 Cr1 C1_1 N2_1 -16.83(15)
C3 Cr1 C1_1 N2_1 164.91(16)
C5 Cr1 C1_1 C1_2 -109.15(13)
C2 Cr1 C1_1 C1_2 70.59(13)
C4 Cr1 C1_1 C1_2 161.59(14)
C3 Cr1 C1_1 C1_2 -16.67(13)
C1_2 C1_1 N2_1 C3_1 -176.66(12)
Cr1 C1_1 N2_1 C3_1 2.1(2)
C1_2 C1_1 N2_1 B1 8.36(11)
Cr1 C1_1 N2_1 B1 -172.84(13)
C1_1 N2_1 C3_1 C4_1 -99.87(17)
B1 N2_1 C3_1 C4_1 72.9(2)
C1_1 N2_1 C3_1 C8_1 81.71(18)
B1 N2_1 C3_1 C8_1 -105.56(18)
C8_1 C3_1 C4_1 C5_1 0.7(2)
N2_1 C3_1 C4_1 C5_1 -177.70(13)
C8_1 C3_1 C4_1 C9_1 -179.77(13)
N2_1 C3_1 C4_1 C9_1 1.9(2)
C3_1 C4_1 C5_1 C6_1 0.2(2)
C9_1 C4_1 C5_1 C6_1 -179.41(14)
C4_1 C5_1 C6_1 C7_1 -0.9(2)
C4_1 C5_1 C6_1 C10_1 178.01(15)
C5_1 C6_1 C7_1 C8_1 0.9(2)
C10_1 C6_1 C7_1 C8_1 -178.03(15)
C6_1 C7_1 C8_1 C3_1 -0.1(2)
C6_1 C7_1 C8_1 C11_1 -179.93(14)
C4_1 C3_1 C8_1 C7_1 -0.7(2)
N2_1 C3_1 C8_1 C7_1 177.71(13)
C4_1 C3_1 C8_1 C11_1 179.11(13)
N2_1 C3_1 C8_1 C11_1 -2.5(2)
N2_1 C1_1 C1_2 N2_2 163.88(13)
Cr1 C1_1 C1_2 N2_2 -15.0(2)
N2_1 C1_1 C1_2 B1 -7.76(10)
Cr1 C1_1 C1_2 B1 173.31(11)
C1_1 C1_2 N2_2 C3_2 -166.57(13)
B1 C1_2 N2_2 C3_2 -2.7(3)
C1_2 N2_2 C3_2 C8_2 -121.57(15)
C1_2 N2_2 C3_2 C4_2 66.64(18)
C8_2 C3_2 C4_2 C5_2 1.5(2)
N2_2 C3_2 C4_2 C5_2 173.08(13)
C8_2 C3_2 C4_2 C9_2 -175.39(15)
N2_2 C3_2 C4_2 C9_2 -3.8(2)
C3_2 C4_2 C5_2 C6_2 1.4(2)
C9_2 C4_2 C5_2 C6_2 178.35(16)
C4_2 C5_2 C6_2 C7_2 -1.9(2)
C4_2 C5_2 C6_2 C10_2 178.53(16)
C5_2 C6_2 C7_2 C8_2 -0.4(2)
C10_2 C6_2 C7_2 C8_2 179.08(16)
C4_2 C3_2 C8_2 C7_2 -3.7(2)
N2_2 C3_2 C8_2 C7_2 -175.38(13)
C4_2 C3_2 C8_2 C11_2 175.69(14)
N2_2 C3_2 C8_2 C11_2 4.0(2)
C6_2 C7_2 C8_2 C3_2 3.2(2)
C6_2 C7_2 C8_2 C11_2 -176.19(15)
C1_1 N2_1 B1 N1 164.78(16)
C3_1 N2_1 B1 N1 -9.3(3)
C1_1 N2_1 B1 C1_2 -7.89(10)
C3_1 N2_1 B1 C1_2 178.01(15)
N2_2 C1_2 B1 N1 29.2(4)
C1_1 C1_2 B1 N1 -164.2(2)
N2_2 C1_2 B1 N2_1 -159.6(2)
C1_1 C1_2 B1 N2_1 7.08(9)
N2_1 B1 N1 Si1_4 -138.53(14)
C1_2 B1 N1 Si1_4 29.4(2)
N2_1 B1 N1 Si1_3 41.3(2)
C1_2 B1 N1 Si1_3 -150.79(16)
B1 N1 Si1_3 C2_3 -94.25(13)
Si1_4 N1 Si1_3 C2_3 85.54(9)
B1 N1 Si1_3 C1_3 26.83(14)
Si1_4 N1 Si1_3 C1_3 -153.39(8)
B1 N1 Si1_3 C3_3 143.13(12)
Si1_4 N1 Si1_3 C3_3 -37.08(10)
B1 N1 Si1_4 C2_4 -97.75(12)
Si1_3 N1 Si1_4 C2_4 82.45(9)
B1 N1 Si1_4 C3_4 24.96(13)
Si1_3 N1 Si1_4 C3_4 -154.84(8)
B1 N1 Si1_4 C1_4 137.77(11)
Si1_3 N1 Si1_4 C1_4 -42.03(9)
